data_2228868
loop_
_publ_author_name
'Wu, Hong-Yun'
'Ban, Hong-Yan'
'Wang, Jia-Bo'
'Zhang, Li-Hua'

_publ_section_title
;
 (<i>E</i>)-2-Fluoro-<i>N</i>'-(4-nitrobenzylidene)benzohydrazide
;
_journal_coeditor_code RZ2538
_journal_issue 1
_journal_name_full 'Acta Crystallographica Section E'
_journal_page_first o160
_journal_paper_doi 10.1107/S1600536810052268
_journal_volume 67
_journal_year 2011
_chemical_formula_iupac 'C14 H10 F N3 O3'
_chemical_formula_moiety 'C14 H10 F N3 O3'
_chemical_formula_sum 'C14 H10 F N3 O3'
_chemical_formula_weight 287.25
_chemical_name_systematic
;
(<i>E</i>)-2-Fluoro-<i>N</i>'-(4-nitrobenzylidene)benzohydrazide
;
_space_group_IT_number 14
_symmetry_cell_setting monoclinic
_symmetry_space_group_name_Hall '-P 2yn'
_symmetry_space_group_name_H-M 'P 1 21/n 1'
_atom_sites_solution_hydrogens geom
_atom_sites_solution_primary direct
_atom_sites_solution_secondary difmap
_audit_creation_method SHELXL-97
_cell_angle_alpha 90.00
_cell_angle_beta 111.640(3)
_cell_angle_gamma 90.00
_cell_formula_units_Z 4
_cell_length_a 7.077(2)
_cell_length_b 25.718(4)
_cell_length_c 7.6844(17)
_cell_measurement_reflns_used 680
_cell_measurement_temperature 298(2)
_cell_measurement_theta_max 24.5
_cell_measurement_theta_min 2.5
_cell_volume 1300.0(5)
_computing_cell_refinement 'SAINT (Bruker, 1998)'
_computing_data_collection 'SMART (Bruker, 1998)'
_computing_data_reduction 'SAINT (Bruker, 1998)'
_computing_molecular_graphics 'SHELXTL (Sheldrick, 2008)'
_computing_publication_material 'SHELXTL (Sheldrick, 2008)'
_computing_structure_refinement 'SHELXL97 (Sheldrick, 2008)'
_computing_structure_solution 'SHELXS97 (Sheldrick, 2008)'
_diffrn_ambient_temperature 298(2)
_diffrn_measured_fraction_theta_full 0.990
_diffrn_measured_fraction_theta_max 0.990
_diffrn_measurement_device_type 'Bruker SMART CCD area-detector'
_diffrn_measurement_method \w
_diffrn_radiation_monochromator graphite
_diffrn_radiation_source 'fine-focus sealed tube'
_diffrn_radiation_type MoK\a
_diffrn_radiation_wavelength 0.71073
_diffrn_reflns_av_R_equivalents 0.0740
_diffrn_reflns_av_sigmaI/netI 0.1181
_diffrn_reflns_limit_h_max 8
_diffrn_reflns_limit_h_min -9
_diffrn_reflns_limit_k_max 27
_diffrn_reflns_limit_k_min -32
_diffrn_reflns_limit_l_max 9
_diffrn_reflns_limit_l_min -5
_diffrn_reflns_number 6999
_diffrn_reflns_theta_full 27.00
_diffrn_reflns_theta_max 27.00
_diffrn_reflns_theta_min 2.96
_diffrn_standards_number 0
_exptl_absorpt_coefficient_mu 0.115
_exptl_absorpt_correction_T_max 0.9829
_exptl_absorpt_correction_T_min 0.9806
_exptl_absorpt_correction_type multi-scan
_exptl_absorpt_process_details '(SADABS; Sheldrick, 1996)'
_exptl_crystal_colour colourless
_exptl_crystal_density_diffrn 1.468
_exptl_crystal_density_method 'not measured'
_exptl_crystal_description Block
_exptl_crystal_F_000 592
_exptl_crystal_size_max 0.17
_exptl_crystal_size_mid 0.15
_exptl_crystal_size_min 0.15
_refine_diff_density_max 0.249
_refine_diff_density_min -0.221
_refine_ls_extinction_method none
_refine_ls_goodness_of_fit_ref 0.981
_refine_ls_hydrogen_treatment mixed
_refine_ls_matrix_type full
_refine_ls_number_parameters 193
_refine_ls_number_reflns 2810
_refine_ls_number_restraints 1
_refine_ls_restrained_S_all 0.981
_refine_ls_R_factor_all 0.1841
_refine_ls_R_factor_gt 0.0672
_refine_ls_shift/su_max 0.000
_refine_ls_shift/su_mean 0.000
_refine_ls_structure_factor_coef Fsqd
_refine_ls_weighting_details 'calc w=1/[\s^2^(Fo^2^)+(0.0571P)^2^] where P=(Fo^2^+2Fc^2^)/3'
_refine_ls_weighting_scheme calc
_refine_ls_wR_factor_gt 0.1266
_refine_ls_wR_factor_ref 0.1731
_reflns_number_gt 1155
_reflns_number_total 2810
_reflns_threshold_expression I>2\s(I)
_cod_data_source_file rz2538.cif
_cod_data_source_block I
_cod_original_cell_volume 1300.1(5)
_cod_original_sg_symbol_H-M 'P 21/n'
_cod_database_code 2228868
_cod_database_fobs_code 2228868

loop_
_symmetry_equiv_pos_as_xyz
'x, y, z'
'-x+1/2, y+1/2, -z+1/2'
'-x, -y, -z'
'x-1/2, -y-1/2, z-1/2'

loop_
_atom_site_type_symbol
_atom_site_label
_atom_site_fract_x
_atom_site_fract_y
_atom_site_fract_z
_atom_site_U_iso_or_equiv
_atom_site_adp_type
_atom_site_calc_flag
_atom_site_refinement_flags
_atom_site_occupancy
_atom_site_disorder_assembly
_atom_site_disorder_group
F F1 0.2225(4) 0.24829(9) 0.4967(3) 0.0822(8) Uani d . 1 . .
N N1 0.2495(5) 0.48648(15) -0.5057(5) 0.0631(10) Uani d . 1 . .
N N2 0.2488(4) 0.29033(11) 0.0113(4) 0.0432(8) Uani d . 1 . .
N N3 0.2828(5) 0.25789(11) 0.1631(4) 0.0464(8) Uani d D 1 . .
O O1 0.2201(5) 0.47230(12) -0.6636(4) 0.0978(12) Uani d . 1 . .
O O2 0.2646(6) 0.53203(12) -0.4634(5) 0.1069(13) Uani d . 1 . .
O O3 0.0937(4) 0.19271(9) -0.0144(3) 0.0547(8) Uani d . 1 . .
C C1 0.2637(5) 0.44701(14) -0.3635(5) 0.0438(9) Uani d . 1 . .
C C2 0.2406(6) 0.39574(14) -0.4128(5) 0.0486(10) Uani d . 1 . .
H H2 0.2183 0.3855 -0.5348 0.058 Uiso calc R 1 . .
C C3 0.2511(5) 0.35963(14) -0.2776(5) 0.0465(10) Uani d . 1 . .
H H3 0.2325 0.3246 -0.3094 0.056 Uiso calc R 1 . .
C C4 0.2891(5) 0.37471(13) -0.0952(5) 0.0374(8) Uani d . 1 . .
C C5 0.3140(5) 0.42716(14) -0.0505(5) 0.0474(10) Uani d . 1 . .
H H5 0.3419 0.4376 0.0723 0.057 Uiso calc R 1 . .
C C6 0.2981(5) 0.46400(13) -0.1853(5) 0.0494(10) Uani d . 1 . .
H H6 0.3103 0.4993 -0.1564 0.059 Uiso calc R 1 . .
C C7 0.3085(5) 0.33691(14) 0.0518(5) 0.0448(10) Uani d . 1 . .
H H7 0.3652 0.3470 0.1766 0.054 Uiso calc R 1 . .
C C8 0.2013(5) 0.21010(13) 0.1394(5) 0.0404(9) Uani d . 1 . .
C C9 0.2475(5) 0.17828(13) 0.3115(5) 0.0361(8) Uani d . 1 . .
C C10 0.2603(5) 0.19735(14) 0.4817(5) 0.0484(10) Uani d . 1 . .
C C11 0.3020(6) 0.16713(18) 0.6393(5) 0.0627(12) Uani d . 1 . .
H H11 0.3100 0.1815 0.7529 0.075 Uiso calc R 1 . .
C C12 0.3310(6) 0.11534(18) 0.6222(6) 0.0658(12) Uani d . 1 . .
H H12 0.3597 0.0940 0.7266 0.079 Uiso calc R 1 . .
C C13 0.3190(5) 0.09383(15) 0.4558(6) 0.0595(11) Uani d . 1 . .
H H13 0.3399 0.0584 0.4478 0.071 Uiso calc R 1 . .
C C14 0.2757(5) 0.12515(13) 0.2996(6) 0.0489(10) Uani d . 1 . .
H H14 0.2653 0.1105 0.1858 0.059 Uiso calc R 1 . .
H H3A 0.374(4) 0.2695(13) 0.272(3) 0.073 Uiso d D 1 . .

loop_
_atom_site_aniso_label
_atom_site_aniso_U_11
_atom_site_aniso_U_22
_atom_site_aniso_U_33
_atom_site_aniso_U_12
_atom_site_aniso_U_13
_atom_site_aniso_U_23
F1 0.130(2) 0.0599(16) 0.0721(18) -0.0116(15) 0.0550(17) -0.0204(13)
N1 0.084(3) 0.055(2) 0.051(2) 0.003(2) 0.026(2) 0.009(2)
N2 0.0457(18) 0.0456(19) 0.0314(18) -0.0036(15) 0.0062(15) 0.0066(15)
N3 0.058(2) 0.0411(19) 0.0300(17) -0.0090(16) 0.0044(15) 0.0041(16)
O1 0.163(3) 0.085(2) 0.053(2) -0.007(2) 0.048(2) 0.0113(18)
O2 0.190(4) 0.051(2) 0.084(3) 0.003(2) 0.054(2) 0.0158(19)
O3 0.0665(18) 0.0531(17) 0.0306(15) -0.0094(14) 0.0017(13) -0.0006(13)
C1 0.049(2) 0.043(2) 0.039(2) 0.0089(18) 0.0158(19) 0.0104(19)
C2 0.060(3) 0.051(3) 0.032(2) 0.002(2) 0.0141(19) -0.0050(19)
C3 0.055(2) 0.041(2) 0.040(2) 0.0008(18) 0.014(2) -0.0036(19)
C4 0.035(2) 0.038(2) 0.036(2) 0.0016(16) 0.0090(17) 0.0017(17)
C5 0.062(3) 0.041(2) 0.036(2) -0.0033(19) 0.015(2) -0.0045(18)
C6 0.065(3) 0.034(2) 0.050(3) 0.0008(19) 0.023(2) -0.0022(19)
C7 0.045(2) 0.054(2) 0.033(2) -0.0012(19) 0.0104(18) -0.0002(19)
C8 0.045(2) 0.040(2) 0.033(2) 0.0036(18) 0.0109(18) 0.0010(18)
C9 0.037(2) 0.039(2) 0.031(2) -0.0037(16) 0.0101(16) -0.0021(16)
C10 0.056(2) 0.043(2) 0.047(3) -0.010(2) 0.020(2) -0.010(2)
C11 0.070(3) 0.082(3) 0.035(2) -0.023(3) 0.018(2) -0.003(2)
C12 0.058(3) 0.076(3) 0.054(3) -0.008(2) 0.009(2) 0.025(3)
C13 0.053(3) 0.053(3) 0.070(3) 0.003(2) 0.020(2) 0.015(2)
C14 0.043(2) 0.046(3) 0.056(3) 0.0008(18) 0.016(2) 0.004(2)

loop_
_atom_type_symbol
_atom_type_description
_atom_type_scat_dispersion_real
_atom_type_scat_dispersion_imag
_atom_type_scat_source
C C 0.0033 0.0016 'International Tables Vol C Tables 4.2.6.8 and 6.1.1.4'
H H 0.0000 0.0000 'International Tables Vol C Tables 4.2.6.8 and 6.1.1.4'
N N 0.0061 0.0033 'International Tables Vol C Tables 4.2.6.8 and 6.1.1.4'
O O 0.0106 0.0060 'International Tables Vol C Tables 4.2.6.8 and 6.1.1.4'
F F 0.0171 0.0103 'International Tables Vol C Tables 4.2.6.8 and 6.1.1.4'

loop_
_geom_angle_atom_site_label_1
_geom_angle_atom_site_label_2
_geom_angle_atom_site_label_3
_geom_angle_site_symmetry_1
_geom_angle_site_symmetry_3
_geom_angle
_geom_angle_publ_flag
O2 N1 O1 . . 121.8(4) ?
O2 N1 C1 . . 119.7(4) ?
O1 N1 C1 . . 118.5(4) ?
C7 N2 N3 . . 115.1(3) ?
C8 N3 N2 . . 120.4(3) ?
C8 N3 H3A . . 124(2) ?
N2 N3 H3A . . 115(2) ?
C2 C1 C6 . . 123.0(3) ?
C2 C1 N1 . . 119.6(3) ?
C6 C1 N1 . . 117.5(3) ?
C1 C2 C3 . . 118.4(3) ?
C1 C2 H2 . . 120.8 ?
C3 C2 H2 . . 120.8 ?
C2 C3 C4 . . 120.8(3) ?
C2 C3 H3 . . 119.6 ?
C4 C3 H3 . . 119.6 ?
C3 C4 C5 . . 118.9(3) ?
C3 C4 C7 . . 121.7(3) ?
C5 C4 C7 . . 119.3(3) ?
C6 C5 C4 . . 121.0(3) ?
C6 C5 H5 . . 119.5 ?
C4 C5 H5 . . 119.5 ?
C1 C6 C5 . . 117.8(3) ?
C1 C6 H6 . . 121.1 ?
C5 C6 H6 . . 121.1 ?
N2 C7 C4 . . 120.8(3) ?
N2 C7 H7 . . 119.6 ?
C4 C7 H7 . . 119.6 ?
O3 C8 N3 . . 123.1(3) ?
O3 C8 C9 . . 120.7(3) ?
N3 C8 C9 . . 116.2(3) ?
C10 C9 C14 . . 117.1(3) ?
C10 C9 C8 . . 124.7(3) ?
C14 C9 C8 . . 118.3(3) ?
F1 C10 C9 . . 118.9(3) ?
F1 C10 C11 . . 117.3(4) ?
C9 C10 C11 . . 123.8(4) ?
C12 C11 C10 . . 117.3(4) ?
C12 C11 H11 . . 121.3 ?
C10 C11 H11 . . 121.3 ?
C11 C12 C13 . . 121.8(4) ?
C11 C12 H12 . . 119.1 ?
C13 C12 H12 . . 119.1 ?
C12 C13 C14 . . 119.6(4) ?
C12 C13 H13 . . 120.2 ?
C14 C13 H13 . . 120.2 ?
C13 C14 C9 . . 120.5(4) ?
C13 C14 H14 . . 119.8 ?
C9 C14 H14 . . 119.8 ?

loop_
_geom_bond_atom_site_label_1
_geom_bond_atom_site_label_2
_geom_bond_site_symmetry_2
_geom_bond_distance
_geom_bond_publ_flag
F1 C10 . 1.350(4) ?
N1 O2 . 1.210(4) ?
N1 O1 . 1.210(4) ?
N1 C1 . 1.468(5) ?
N2 C7 . 1.270(4) ?
N2 N3 . 1.381(4) ?
N3 C8 . 1.341(4) ?
N3 H3A . 0.900(10) ?
O3 C8 . 1.230(4) ?
C1 C2 . 1.365(4) ?
C1 C6 . 1.370(4) ?
C2 C3 . 1.375(5) ?
C2 H2 . 0.9300 ?
C3 C4 . 1.382(4) ?
C3 H3 . 0.9300 ?
C4 C5 . 1.387(4) ?
C4 C7 . 1.458(5) ?
C5 C6 . 1.377(5) ?
C5 H5 . 0.9300 ?
C6 H6 . 0.9300 ?
C7 H7 . 0.9300 ?
C8 C9 . 1.485(4) ?
C9 C10 . 1.368(4) ?
C9 C14 . 1.389(4) ?
C10 C11 . 1.376(5) ?
C11 C12 . 1.361(5) ?
C11 H11 . 0.9300 ?
C12 C13 . 1.367(5) ?
C12 H12 . 0.9300 ?
C13 C14 . 1.383(5) ?
C13 H13 . 0.9300 ?
C14 H14 . 0.9300 ?

loop_
_geom_hbond_atom_site_label_D
_geom_hbond_atom_site_label_H
_geom_hbond_atom_site_label_A
_geom_hbond_site_symmetry_A
_geom_hbond_distance_DH
_geom_hbond_distance_HA
_geom_hbond_distance_DA
_geom_hbond_angle_DHA
N3 H3A O3 4_666 0.900(10) 2.04(3) 2.928(3) 168(3)

loop_
_cod_related_entry_id
_cod_related_entry_database
_cod_related_entry_code
1 ChemSpider 5287085
